data_4120334
loop_
_publ_author_name
'Brendan Gleeson'
'Patrick J. Carroll'
'Larry G. Sneddon'

_publ_section_title
;
 Syntheses and Structural Characterizations of Inorganic ansa-Metallocene
 Analogues: ansa-Ferratricarbadecaboranes
;
_journal_name_full 'Journal of the American Chemical Society'
_journal_page_first 12407
_journal_page_last 12413
_journal_paper_doi 10.1021/ja405977q
_journal_volume 135
_journal_year 2013
_chemical_formula_sum 'C10 H17 B7 Fe'
_chemical_formula_weight 268.76
_space_group_IT_number 2
_symmetry_cell_setting triclinic
_symmetry_Int_Tables_number 2
_symmetry_space_group_name_Hall '-P 1'
_symmetry_space_group_name_H-M 'P -1'
_atom_sites_solution_hydrogens geom
_atom_sites_solution_primary direct
_audit_creation_method SHELXL-97
_cell_angle_alpha 73.519(2)
_cell_angle_beta 84.233(2)
_cell_angle_gamma 77.446(2)
_cell_formula_units_Z 2
_cell_length_a 6.5321(3)
_cell_length_b 8.0627(3)
_cell_length_c 12.6859(5)
_cell_measurement_temperature 143(1)
_cell_volume 624.81(5)
_computing_data_collection 'Bruker APEX2'
_computing_data_reduction 'Bruker SAINT'
_computing_structure_refinement 'SHELXL-97 (Sheldrick, 2008)'
_computing_structure_solution 'SHELXS-97 (Sheldrick, 2008)'
_diffrn_ambient_temperature 143(1)
_diffrn_measured_fraction_theta_full 0.991
_diffrn_measured_fraction_theta_max 0.991
_diffrn_measurement_device 'CCD Area Detector'
_diffrn_measurement_device_type 'Bruker APEXII'
_diffrn_measurement_method 'phi and omega scans'
_diffrn_radiation_monochromator graphite
_diffrn_radiation_source 'sealed tube'
_diffrn_radiation_type MoK\a
_diffrn_radiation_wavelength 0.71073
_diffrn_reflns_av_R_equivalents 0.0148
_diffrn_reflns_av_sigmaI/netI 0.0084
_diffrn_reflns_limit_h_max 8
_diffrn_reflns_limit_h_min -8
_diffrn_reflns_limit_k_max 10
_diffrn_reflns_limit_k_min -10
_diffrn_reflns_limit_l_max 16
_diffrn_reflns_limit_l_min -16
_diffrn_reflns_number 20766
_diffrn_reflns_theta_full 27.52
_diffrn_reflns_theta_max 27.52
_diffrn_reflns_theta_min 2.69
_exptl_absorpt_coefficient_mu 1.172
_exptl_absorpt_correction_T_max 0.7456
_exptl_absorpt_correction_T_min 0.6713
_exptl_absorpt_correction_type multi-scan
_exptl_absorpt_process_details '(SADABS; Sheldrick, 2007)'
_exptl_crystal_density_diffrn 1.429
_exptl_crystal_F_000 276
_exptl_crystal_size_max 0.25
_exptl_crystal_size_mid 0.20
_exptl_crystal_size_min 0.08
_refine_diff_density_max 0.594
_refine_diff_density_min -0.732
_refine_diff_density_rms 0.289
_refine_ls_extinction_method none
_refine_ls_goodness_of_fit_ref 1.231
_refine_ls_hydrogen_treatment mixed
_refine_ls_matrix_type full
_refine_ls_number_parameters 236
_refine_ls_number_reflns 2852
_refine_ls_number_restraints 66
_refine_ls_restrained_S_all 1.225
_refine_ls_R_factor_all 0.0283
_refine_ls_R_factor_gt 0.0236
_refine_ls_shift/su_max 0.001
_refine_ls_shift/su_mean 0.000
_refine_ls_structure_factor_coef Fsqd
_refine_ls_weighting_details 'calc w=1/[\s^2^(Fo^2^)+(0.0476P)^2^+0.2043P] where P=(Fo^2^+2Fc^2^)/3'
_refine_ls_weighting_scheme calc
_refine_ls_wR_factor_gt 0.0707
_refine_ls_wR_factor_ref 0.0827
_reflns_number_gt 2768
_reflns_number_total 2852
_reflns_threshold_expression >2sigma(I)
_cod_data_source_file ja405977q_si_001_1.cif
_cod_data_source_block UP3410(CMPD3)
_cod_original_cell_volume 624.81(4)
_cod_original_sg_symbol_H-M 'P -1 '
_cod_database_code 4120334

loop_
_symmetry_equiv_pos_as_xyz
'x, y, z'
'-x, -y, -z'

loop_
_atom_site_label
_atom_site_type_symbol
_atom_site_fract_x
_atom_site_fract_y
_atom_site_fract_z
_atom_site_U_iso_or_equiv
_atom_site_adp_type
_atom_site_occupancy
_atom_site_symmetry_multiplicity
_atom_site_calc_flag
_atom_site_refinement_flags
_atom_site_disorder_assembly
_atom_site_disorder_group
Fe1 Fe 0.24640(3) 0.27641(2) 0.318629(15) 0.02274(10) Uani 1 1 d . . .
C2 C 0.2621(2) 0.3719(2) 0.15971(12) 0.0261(3) Uani 1 1 d . A .
C3 C 0.3755(2) 0.02596(18) 0.36496(12) 0.0204(3) Uani 1 1 d . A .
C4 C 0.1712(2) 0.2130(2) 0.16840(12) 0.0264(3) Uani 1 1 d . A .
B5 B 0.5016(3) 0.3108(2) 0.18858(14) 0.0253(3) Uani 1 1 d . A .
B6 B 0.5658(3) 0.1141(2) 0.30566(14) 0.0221(3) Uani 1 1 d . A .
B7 B 0.2135(3) 0.0250(2) 0.28137(14) 0.0234(3) Uani 1 1 d . A .
B8 B 0.3991(3) 0.2451(2) 0.08265(14) 0.0267(3) Uani 1 1 d . . .
B9 B 0.4929(3) -0.0667(2) 0.26829(14) 0.0222(3) Uani 1 1 d . . .
B10 B 0.3495(3) 0.0334(2) 0.14893(14) 0.0251(3) Uani 1 1 d . A .
B11 B 0.5940(2) 0.0973(2) 0.16468(14) 0.0231(3) Uani 1 1 d . A .
C12 C 0.1449(4) 0.5603(2) 0.11357(15) 0.0453(5) Uani 1 1 d U . .
H12a H 0.2441 0.6390 0.0940 0.060 Uiso 0.654(7) 1 calc PR A 1
H12b H 0.0766 0.5683 0.0474 0.060 Uiso 0.654(7) 1 calc PR A 1
H12a' H 0.2313 0.6234 0.0560 0.060 Uiso 0.346(7) 1 calc PR A 2
H12b' H 0.0169 0.5589 0.0814 0.060 Uiso 0.346(7) 1 calc PR A 2
C13 C -0.0157(5) 0.6167(3) 0.1954(2) 0.0299(7) Uani 0.654(7) 1 d PU A 1
H13a H -0.1497 0.5918 0.1847 0.040 Uiso 0.654(7) 1 calc PR A 1
H13b H -0.0330 0.7427 0.1855 0.040 Uiso 0.654(7) 1 calc PR A 1
C14 C 0.0565(6) 0.5164(5) 0.3113(3) 0.0263(11) Uani 0.654(7) 1 d PGU A 1
C15 C -0.0316(5) 0.3802(5) 0.3825(4) 0.0352(9) Uani 0.654(7) 1 d PGU A 1
H15 H -0.1589 0.3522 0.3744 0.047 Uiso 0.654(7) 1 calc PR A 1
C16 C 0.1055(7) 0.2936(3) 0.4680(2) 0.0362(11) Uani 0.654(7) 1 d PGU A 1
H16 H 0.0853 0.1980 0.5267 0.048 Uiso 0.654(7) 1 calc PR A 1
C17 C 0.2784(6) 0.3763(5) 0.4497(2) 0.0357(8) Uani 0.654(7) 1 d PGU A 1
H17 H 0.3932 0.3451 0.4940 0.047 Uiso 0.654(7) 1 calc PR A 1
C18 C 0.2481(5) 0.5140(4) 0.3529(3) 0.0264(8) Uani 0.654(7) 1 d PGU A 1
H18 H 0.3393 0.5904 0.3216 0.035 Uiso 0.654(7) 1 calc PR A 1
C13' C 0.0949(11) 0.6482(6) 0.1975(4) 0.0305(14) Uani 0.346(7) 1 d PU A 2
H13a' H -0.0378 0.7308 0.1826 0.041 Uiso 0.346(7) 1 calc PR A 2
H13b' H 0.2019 0.7154 0.1966 0.041 Uiso 0.346(7) 1 calc PR A 2
C14' C 0.0789(13) 0.5203(10) 0.3125(5) 0.030(2) Uani 0.346(7) 1 d PGU A 2
C15' C -0.0643(9) 0.4076(10) 0.3490(5) 0.0246(15) Uani 0.346(7) 1 d PGU A 2
H15' H -0.1863 0.4142 0.3147 0.033 Uiso 0.346(7) 1 calc PR A 2
C16' C 0.0084(10) 0.2830(6) 0.4461(4) 0.0257(12) Uani 0.346(7) 1 d PGU A 2
H16' H -0.0569 0.1924 0.4876 0.034 Uiso 0.346(7) 1 calc PR A 2
C17' C 0.1965(9) 0.3188(8) 0.4696(3) 0.0253(15) Uani 0.346(7) 1 d PGU A 2
H17' H 0.2782 0.2562 0.5296 0.034 Uiso 0.346(7) 1 calc PR A 2
C18' C 0.2401(9) 0.4655(9) 0.3871(6) 0.0269(15) Uani 0.346(7) 1 d PGU A 2
H18' H 0.3558 0.5174 0.3826 0.036 Uiso 0.346(7) 1 calc PR A 2
H3 H 0.370(3) -0.043(3) 0.4368(17) 0.025(5) Uiso 1 1 d . . .
H4 H 0.042(4) 0.229(3) 0.1416(18) 0.037(5) Uiso 1 1 d . . .
H5 H 0.598(3) 0.408(3) 0.1698(18) 0.035(5) Uiso 1 1 d . . .
H6 H 0.705(3) 0.107(3) 0.3477(17) 0.030(5) Uiso 1 1 d . . .
H7 H 0.088(3) -0.048(3) 0.3016(18) 0.034(5) Uiso 1 1 d . . .
H8 H 0.396(3) 0.304(3) -0.0017(19) 0.037(6) Uiso 1 1 d . . .
H9 H 0.564(3) -0.200(3) 0.2893(17) 0.031(5) Uiso 1 1 d . . .
H10 H 0.317(3) -0.035(3) 0.0969(19) 0.039(6) Uiso 1 1 d . . .
H11 H 0.740(3) 0.060(3) 0.1251(17) 0.034(5) Uiso 1 1 d . . .

loop_
_atom_site_aniso_label
_atom_site_aniso_U_11
_atom_site_aniso_U_22
_atom_site_aniso_U_33
_atom_site_aniso_U_23
_atom_site_aniso_U_13
_atom_site_aniso_U_12
Fe1 0.03081(14) 0.01727(13) 0.01578(13) -0.00486(8) -0.00007(8) 0.00456(9)
C2 0.0329(7) 0.0218(7) 0.0168(6) -0.0025(5) -0.0003(5) 0.0051(6)
C3 0.0242(6) 0.0164(6) 0.0180(6) -0.0034(5) 0.0005(5) -0.0008(5)
C4 0.0230(7) 0.0342(8) 0.0196(7) -0.0072(6) -0.0030(5) 0.0006(6)
B5 0.0320(8) 0.0188(7) 0.0229(8) -0.0026(6) 0.0017(6) -0.0053(6)
B6 0.0226(7) 0.0201(7) 0.0228(7) -0.0048(6) -0.0031(6) -0.0030(6)
B7 0.0218(7) 0.0256(8) 0.0228(8) -0.0073(6) 0.0021(6) -0.0050(6)
B8 0.0325(8) 0.0272(8) 0.0165(7) -0.0049(6) 0.0020(6) -0.0001(6)
B9 0.0236(7) 0.0176(7) 0.0245(8) -0.0066(6) 0.0027(6) -0.0022(6)
B10 0.0279(8) 0.0285(8) 0.0215(8) -0.0116(6) 0.0012(6) -0.0058(6)
B11 0.0220(7) 0.0220(7) 0.0232(8) -0.0056(6) 0.0041(6) -0.0026(6)
C12 0.0624(12) 0.0289(9) 0.0264(8) 0.0018(7) -0.0041(8) 0.0182(8)
C13 0.0266(15) 0.0204(11) 0.0386(14) -0.0061(10) -0.0064(10) 0.0037(10)
C14 0.0264(17) 0.022(2) 0.031(2) -0.0167(16) -0.0085(15) 0.0085(15)
C15 0.0318(18) 0.0272(19) 0.048(3) -0.018(2) 0.0168(16) -0.0054(16)
C16 0.055(3) 0.0245(13) 0.0237(15) -0.0087(11) 0.0147(17) -0.0020(17)
C17 0.054(2) 0.0286(16) 0.0275(16) -0.0173(14) -0.0052(15) 0.0009(15)
C18 0.0323(15) 0.0185(17) 0.032(2) -0.0133(15) -0.0015(13) -0.0043(11)
C13' 0.038(4) 0.015(2) 0.035(2) -0.0042(17) -0.003(2) -0.0016(19)
C14' 0.046(5) 0.009(4) 0.031(4) -0.002(3) 0.022(3) -0.009(3)
C15' 0.014(2) 0.027(3) 0.036(4) -0.020(3) -0.002(2) 0.0036(19)
C16' 0.029(3) 0.025(2) 0.021(3) -0.009(2) 0.010(2) -0.003(2)
C17' 0.029(3) 0.027(3) 0.020(2) -0.011(2) -0.008(2) 0.004(2)
C18' 0.034(3) 0.025(4) 0.024(4) -0.010(3) -0.002(2) -0.006(2)

loop_
_atom_type_symbol
_atom_type_description
_atom_type_scat_dispersion_real
_atom_type_scat_dispersion_imag
_atom_type_scat_source
C C 0.0033 0.0016 'International Tables Vol C Tables 4.2.6.8 and 6.1.1.4'
H H 0.0000 0.0000 'International Tables Vol C Tables 4.2.6.8 and 6.1.1.4'
B B 0.0013 0.0007 'International Tables Vol C Tables 4.2.6.8 and 6.1.1.4'
Fe Fe 0.3463 0.8444 'International Tables Vol C Tables 4.2.6.8 and 6.1.1.4'

loop_
_geom_angle_atom_site_label_1
_geom_angle_atom_site_label_2
_geom_angle_atom_site_label_3
_geom_angle
C2 Fe1 C18' 108.8(2)
C2 Fe1 C3 112.24(6)
C18' Fe1 C3 130.6(2)
C2 Fe1 C14' 82.70(19)
C18' Fe1 C14' 41.31(17)
C3 Fe1 C14' 164.50(19)
C2 Fe1 C15 110.66(13)
C18' Fe1 C15 62.14(19)
C3 Fe1 C15 123.13(11)
C14' Fe1 C15 43.5(2)
C2 Fe1 C17' 149.00(17)
C18' Fe1 C17' 41.24(9)
C3 Fe1 C17' 97.72(14)
C14' Fe1 C17' 68.23(18)
C15 Fe1 C17' 54.16(12)
C2 Fe1 C14 82.65(11)
C18' Fe1 C14 44.8(2)
C3 Fe1 C14 162.89(11)
C14' Fe1 C14 4.4(3)
C15 Fe1 C14 40.31(9)
C17' Fe1 C14 69.21(16)
C2 Fe1 C16 149.08(10)
C18' Fe1 C16 53.87(15)
C3 Fe1 C16 96.73(7)
C14' Fe1 C16 67.8(2)
C15 Fe1 C16 40.23(5)
C17' Fe1 C16 19.00(11)
C14 Fe1 C16 67.24(9)
C2 Fe1 C18 95.01(11)
C18' Fe1 C18 13.79(18)
C3 Fe1 C18 140.65(11)
C14' Fe1 C18 35.4(3)
C15 Fe1 C18 66.98(10)
C17' Fe1 C18 54.95(15)
C14 Fe1 C18 39.66(7)
C16 Fe1 C18 66.47(6)
C2 Fe1 C17 133.23(13)
C18' Fe1 C17 26.09(18)
C3 Fe1 C17 105.37(9)
C14' Fe1 C17 63.9(2)
C15 Fe1 C17 66.90(6)
C17' Fe1 C17 21.26(13)
C14 Fe1 C17 66.52(8)
C16 Fe1 C17 39.5
C18 Fe1 C17 39.2
C2 Fe1 C15' 98.23(16)
C18' Fe1 C15' 67.4(2)
C3 Fe1 C15' 129.91(19)
C14' Fe1 C15' 39.37(15)
C15 Fe1 C15' 12.64(17)
C17' Fe1 C15' 66.10(12)
C14 Fe1 C15' 35.3(3)
C16 Fe1 C15' 52.85(14)
C18 Fe1 C15' 69.1(2)
C17 Fe1 C15' 76.78(18)
C2 Fe1 C16' 136.05(18)
C18' Fe1 C16' 67.28(11)
C3 Fe1 C16' 98.96(13)
C14' Fe1 C16' 66.14(16)
C15 Fe1 C16' 26.66(17)
C17' Fe1 C16' 39.28(6)
C14 Fe1 C16' 63.93(18)
C16 Fe1 C16' 20.50(10)
C18 Fe1 C16' 77.53(15)
C17 Fe1 C16' 58.80(10)
C15' Fe1 C16' 38.38(8)
C2 Fe1 B6 88.06(6)
C18' Fe1 B6 113.53(17)
C3 Fe1 B6 43.91(6)
C14' Fe1 B6 145.5(2)
C15 Fe1 B6 161.27(13)
C17' Fe1 B6 109.66(12)
C14 Fe1 B6 149.79(12)
C16 Fe1 B6 121.53(12)
C18 Fe1 B6 113.50(10)
C17 Fe1 B6 101.11(9)
C15' Fe1 B6 173.03(18)
C16' Fe1 B6 134.92(16)
C2 Fe1 B5 43.89(6)
C18' Fe1 B5 103.60(18)
C3 Fe1 B5 88.09(6)
C14' Fe1 B5 106.30(19)
C15 Fe1 B5 148.24(12)
C17' Fe1 B5 134.1(2)
C14 Fe1 B5 108.90(11)
C16 Fe1 B5 153.10(15)
C18 Fe1 B5 93.25(10)
C17 Fe1 B5 113.68(14)
C15' Fe1 B5 138.08(17)
C16' Fe1 B5 170.78(14)
B6 Fe1 B5 48.88(6)
C2 Fe1 C4 41.30(6)
C18' Fe1 C4 144.9(2)
C3 Fe1 C4 84.27(6)
C14' Fe1 C4 106.1(2)
C15 Fe1 C4 105.83(12)
C17' Fe1 C4 157.1(2)
C14 Fe1 C4 103.49(10)
C16 Fe1 C4 138.18(15)
C18 Fe1 C4 132.47(11)
C17 Fe1 C4 170.01(7)
C15' Fe1 C4 95.11(16)
C16' Fe1 C4 117.86(19)
B6 Fe1 C4 87.62(6)
B5 Fe1 C4 68.54(6)
C2 Fe1 B7 85.00(6)
C18' Fe1 B7 165.1(2)
C3 Fe1 B7 43.03(6)
C14' Fe1 B7 139.8(2)
C15 Fe1 B7 108.31(10)
C17' Fe1 B7 124.2(2)
C14 Fe1 B7 135.54(11)
C16 Fe1 B7 111.29(11)
C18 Fe1 B7 174.98(10)
C17 Fe1 B7 141.52(12)
C15' Fe1 B7 105.89(19)
C16' Fe1 B7 98.98(15)
B6 Fe1 B7 71.52(6)
B5 Fe1 B7 90.23(6)
C4 Fe1 B7 46.02(6)
C4 C2 C12 123.32(16)
C4 C2 B5 109.30(12)
C12 C2 B5 126.80(16)
C4 C2 B8 67.81(11)
C12 C2 B8 124.18(13)
B5 C2 B8 67.53(11)
C4 C2 Fe1 79.72(9)
C12 C2 Fe1 116.68(11)
B5 C2 Fe1 77.65(9)
B8 C2 Fe1 119.13(10)
B7 C3 B6 112.47(12)
B7 C3 B9 68.79(10)
B6 C3 B9 68.43(10)
B7 C3 Fe1 79.06(9)
B6 C3 Fe1 77.22(8)
B9 C3 Fe1 117.28(9)
B7 C3 H3 120.0(12)
B6 C3 H3 125.9(12)
B9 C3 H3 119.0(12)
Fe1 C3 H3 123.7(12)
C2 C4 B10 114.72(12)
C2 C4 B7 122.21(12)
B10 C4 B7 62.91(10)
C2 C4 B8 60.77(10)
B10 C4 B8 60.62(10)
B7 C4 B8 113.77(11)
C2 C4 Fe1 58.97(8)
B10 C4 Fe1 109.47(9)
B7 C4 Fe1 67.97(7)
B8 C4 Fe1 101.72(9)
C2 C4 H4 118.9(14)
B10 C4 H4 115.5(14)
B7 C4 H4 110.4(14)
B8 C4 H4 123.0(14)
Fe1 C4 H4 127.5(14)
C2 B5 B11 107.80(12)
C2 B5 B8 58.62(10)
B11 B5 B8 57.68(9)
C2 B5 B6 115.89(12)
B11 B5 B6 59.97(9)
B8 B5 B6 107.94(11)
C2 B5 Fe1 58.46(8)
B11 B5 Fe1 105.53(9)
B8 B5 Fe1 100.71(9)
B6 B5 Fe1 65.51(7)
C2 B5 H5 118.5(12)
B11 B5 H5 121.9(12)
B8 B5 H5 122.3(12)
B6 B5 H5 119.1(12)
Fe1 B5 H5 127.4(12)
C3 B6 B11 108.24(11)
C3 B6 B9 57.59(9)
B11 B6 B9 58.18(9)
C3 B6 B5 116.35(12)
B11 B6 B5 58.74(9)
B9 B6 B5 106.42(11)
C3 B6 Fe1 58.87(7)
B11 B6 Fe1 104.79(9)
B9 B6 Fe1 98.80(9)
B5 B6 Fe1 65.61(7)
C3 B6 H6 122.8(11)
B11 B6 H6 118.9(11)
B9 B6 H6 126.1(11)
B5 B6 H6 115.0(11)
Fe1 B6 H6 128.6(11)
C3 B7 C4 115.25(12)
C3 B7 B10 108.22(12)
C4 B7 B10 57.25(9)
C3 B7 B9 57.64(9)
C4 B7 B9 103.90(11)
B10 B7 B9 57.80(9)
C3 B7 Fe1 57.91(7)
C4 B7 Fe1 66.01(8)
B10 B7 Fe1 104.44(9)
B9 B7 Fe1 97.33(9)
C3 B7 H7 125.0(11)
C4 B7 H7 115.2(11)
B10 B7 H7 116.6(12)
B9 B7 H7 126.3(12)
Fe1 B7 H7 131.0(12)
C2 B8 B11 106.42(12)
C2 B8 B10 103.97(12)
B11 B8 B10 62.94(10)
C2 B8 C4 51.42(9)
B11 B8 C4 101.24(11)
B10 B8 C4 57.90(10)
C2 B8 B5 53.86(9)
B11 B8 B5 60.78(10)
B10 B8 B5 104.35(11)
C4 B8 B5 88.99(11)
C2 B8 H8 114.7(12)
B11 B8 H8 131.6(12)
B10 B8 H8 125.5(12)
C4 B8 H8 123.9(12)
B5 B8 H8 129.1(12)
C3 B9 B10 107.25(11)
C3 B9 B11 107.48(11)
B10 B9 B11 62.40(10)
C3 B9 B6 53.98(9)
B10 B9 B6 105.13(11)
B11 B9 B6 60.88(9)
C3 B9 B7 53.57(9)
B10 B9 B7 60.71(9)
B11 B9 B7 104.80(11)
B6 B9 B7 92.14(10)
C3 B9 H9 119.9(12)
B10 B9 H9 122.3(11)
B11 B9 H9 123.8(11)
B6 B9 H9 128.5(11)
B7 B9 H9 126.6(11)
C4 B10 B9 108.94(11)
C4 B10 B8 61.48(10)
B9 B10 B8 112.06(12)
C4 B10 B7 59.85(9)
B9 B10 B7 61.50(9)
B8 B10 B7 111.95(12)
C4 B10 B11 100.27(11)
B9 B10 B11 59.15(9)
B8 B10 B11 58.00(9)
B7 B10 B11 103.06(11)
C4 B10 H10 120.0(13)
B9 B10 H10 123.5(13)
B8 B10 H10 114.9(13)
B7 B10 H10 122.3(13)
B11 B10 H10 129.6(13)
B8 B11 B9 112.38(12)
B8 B11 B5 61.54(10)
B9 B11 B5 110.73(11)
B8 B11 B6 112.19(11)
B9 B11 B6 60.94(9)
B5 B11 B6 61.29(9)
B8 B11 B10 59.06(10)
B9 B11 B10 58.45(9)
B5 B11 B10 102.18(11)
B6 B11 B10 102.35(11)
B8 B11 H11 117.1(12)
B9 B11 H11 118.3(12)
B5 B11 H11 124.0(12)
B6 B11 H11 123.6(11)
B10 B11 H11 125.4(11)
C13' C12 C13 32.7(3)
C13' C12 C2 110.6(2)
C13 C12 C2 111.13(16)
C12 C13 C14 108.9(3)
C18 C14 C15 108.0
C18 C14 C13 125.4(3)
C15 C14 C13 124.9(3)
C18 C14 Fe1 71.76(11)
C15 C14 Fe1 69.03(10)
C13 C14 Fe1 113.2(3)
C16 C15 C14 108.0
C16 C15 Fe1 70.98(13)
C14 C15 Fe1 70.66(13)
C17 C16 C15 108.0
C17 C16 Fe1 71.70(11)
C15 C16 Fe1 68.79(15)
C18 C17 C16 108.0
C18 C17 Fe1 70.22(14)
C16 C17 Fe1 68.75(10)
C17 C18 C14 108.0
C17 C18 Fe1 70.55(12)
C14 C18 Fe1 68.58(14)
C12 C13' C14' 112.6(5)
C18' C14' C15' 108.0
C18' C14' C13' 123.4(5)
C15' C14' C13' 126.7(5)
C18' C14' Fe1 66.7(2)
C15' C14' Fe1 74.6(2)
C13' C14' Fe1 111.8(6)
C16' C15' C14' 108.0
C16' C15' Fe1 70.9(2)
C14' C15' Fe1 66.0(3)
C15' C16' C17' 108.0
C15' C16' Fe1 70.7(3)
C17' C16' Fe1 66.17(19)
C18' C17' C16' 108.0
C18' C17' Fe1 66.5(3)
C16' C17' Fe1 74.6(2)
C14' C18' C17' 108.0
C14' C18' Fe1 72.0(3)
C17' C18' Fe1 72.2(2)

loop_
_geom_bond_atom_site_label_1
_geom_bond_atom_site_label_2
_geom_bond_distance
Fe1 C2 1.9442(15)
Fe1 C3 1.9546(14)
Fe1 C4 2.2325(15)
Fe1 B5 2.2285(17)
Fe1 B6 2.2267(16)
Fe1 B7 2.2652(17)
Fe1 C14 2.042(5)
Fe1 C15 2.021(4)
Fe1 C16 2.049(2)
Fe1 C17 2.088(2)
Fe1 C18 2.083(3)
Fe1 C14' 2.016(9)
Fe1 C15' 2.128(7)
Fe1 C16' 2.131(4)
Fe1 C17' 2.023(4)
Fe1 C18' 1.948(7)
C2 C4 1.498(2)
C2 C12 1.522(2)
C2 B5 1.581(2)
C2 B8 1.672(2)
C3 B7 1.574(2)
C3 B6 1.583(2)
C3 B9 1.653(2)
C3 H3 0.92(2)
C4 B10 1.710(2)
C4 B7 1.759(2)
C4 B8 1.774(2)
C4 H4 0.91(2)
B5 B11 1.796(2)
B5 B8 1.810(3)
B5 B6 1.843(2)
B5 H5 1.07(2)
B6 B11 1.820(2)
B6 B9 1.821(2)
B6 H6 1.08(2)
B7 B10 1.811(2)
B7 B9 1.824(2)
B7 H7 1.08(2)
B8 B11 1.740(2)
B8 B10 1.759(2)
B8 H8 1.04(2)
B9 B10 1.757(2)
B9 B11 1.770(2)
B9 H9 1.04(2)
B10 B11 1.827(2)
B10 H10 1.04(2)
B11 H11 1.06(2)
C12 C13' 1.415(5)
C12 C13 1.492(3)
C13 C14 1.529(3)
C14 C18 1.4000
C14 C15 1.4001
C15 C16 1.3999
C16 C17 1.3999
C17 C18 1.3998
C13' C14' 1.538(6)
C14' C18' 1.3999
C14' C15' 1.4000
C15' C16' 1.3999
C16' C17' 1.4000
C17' C18' 1.4000
C18' H18' 0.9300
